data_2230579
loop_
_publ_author_name
'Balakrishnan, B.'
'Praveen, C.'
'Seshadri, P. R.'
'Perumal, P. T.'

_publ_section_title
;
 5-(3-Methylphenyl)-3-phenyl-1,2-oxazole
;
_journal_coeditor_code BT5513
_journal_issue 7
_journal_name_full 'Acta Crystallographica Section E'
_journal_page_first o1575
_journal_paper_doi 10.1107/S1600536811020198
_journal_volume 67
_journal_year 2011
_chemical_formula_iupac 'C16 H13 N O'
_chemical_formula_moiety 'C16 H13 N O'
_chemical_formula_sum 'C16 H13 N O'
_chemical_formula_weight 235.27
_chemical_name_systematic
;
5-(3-Methylphenyl)-3-phenyl-1,2-oxazole
;
_space_group_IT_number 19
_symmetry_cell_setting orthorhombic
_symmetry_space_group_name_Hall 'P 2ac 2ab'
_symmetry_space_group_name_H-M 'P 21 21 21'
_atom_sites_solution_hydrogens geom
_atom_sites_solution_primary direct
_atom_sites_solution_secondary difmap
_audit_creation_method SHELXL-97
_cell_angle_alpha 90.00
_cell_angle_beta 90.00
_cell_angle_gamma 90.00
_cell_formula_units_Z 4
_cell_length_a 5.8052(2)
_cell_length_b 7.7010(3)
_cell_length_c 27.4363(8)
_cell_measurement_reflns_used 14583
_cell_measurement_temperature 293(2)
_cell_measurement_theta_max 27.07
_cell_measurement_theta_min 1.48
_cell_volume 1226.56(7)
_computing_cell_refinement 'SAINT (Bruker, 2004)'
_computing_data_collection 'APEX2 (Bruker, 2004)'
_computing_data_reduction 'SAINT (Bruker, 2004)'
_computing_molecular_graphics
;
ORTEP-3 (Farrugia, 1997) and PLATON (Spek, 2009)
;
_computing_publication_material
;
SHELXL97 (Sheldrick, 2008) and PLATON (Spek, 2009)
;
_computing_structure_refinement 'SHELXL97 (Sheldrick, 2008)'
_computing_structure_solution 'SHELXS97 (Sheldrick, 2008)'
_diffrn_ambient_temperature 293(2)
_diffrn_measured_fraction_theta_full 0.998
_diffrn_measured_fraction_theta_max 0.998
_diffrn_measurement_device_type 'Bruker Kappa APEXII area-detector'
_diffrn_measurement_method \w
_diffrn_radiation_monochromator graphite
_diffrn_radiation_source 'fine-focus sealed tube'
_diffrn_radiation_type MoK\a
_diffrn_radiation_wavelength 0.71073
_diffrn_reflns_av_R_equivalents 0.0335
_diffrn_reflns_av_sigmaI/netI 0.0198
_diffrn_reflns_limit_h_max 6
_diffrn_reflns_limit_h_min -7
_diffrn_reflns_limit_k_max 9
_diffrn_reflns_limit_k_min -8
_diffrn_reflns_limit_l_max 35
_diffrn_reflns_limit_l_min -35
_diffrn_reflns_number 14583
_diffrn_reflns_theta_full 27.07
_diffrn_reflns_theta_max 27.07
_diffrn_reflns_theta_min 1.48
_exptl_absorpt_coefficient_mu 0.080
_exptl_absorpt_correction_T_max 0.9842
_exptl_absorpt_correction_T_min 0.9765
_exptl_absorpt_correction_type multi-scan
_exptl_absorpt_process_details '(SADABS; Bruker, 2004)'
_exptl_crystal_colour colourless
_exptl_crystal_density_diffrn 1.274
_exptl_crystal_density_method 'not measured'
_exptl_crystal_description block
_exptl_crystal_F_000 496
_exptl_crystal_size_max 0.30
_exptl_crystal_size_mid 0.25
_exptl_crystal_size_min 0.20
_refine_diff_density_max 0.120
_refine_diff_density_min -0.180
_refine_ls_extinction_method none
_refine_ls_goodness_of_fit_ref 1.080
_refine_ls_hydrogen_treatment constr
_refine_ls_matrix_type full
_refine_ls_number_parameters 164
_refine_ls_number_reflns 1599
_refine_ls_number_restraints 0
_refine_ls_restrained_S_all 1.080
_refine_ls_R_factor_all 0.0517
_refine_ls_R_factor_gt 0.0390
_refine_ls_shift/su_max 0.003
_refine_ls_shift/su_mean 0.000
_refine_ls_structure_factor_coef Fsqd
_refine_ls_weighting_details 'calc w=1/[\s^2^(Fo^2^)+(0.0547P)^2^+0.1446P] where P=(Fo^2^+2Fc^2^)/3'
_refine_ls_weighting_scheme calc
_refine_ls_wR_factor_gt 0.0963
_refine_ls_wR_factor_ref 0.1086
_reflns_number_gt 1302
_reflns_number_total 1599
_reflns_threshold_expression I>2\s(I)
_cod_data_source_file bt5513.cif
_cod_data_source_block I
_cod_database_code 2230579
_cod_database_fobs_code 2230579

loop_
_symmetry_equiv_pos_as_xyz
'x, y, z'
'-x+1/2, -y, z+1/2'
'-x, y+1/2, -z+1/2'
'x+1/2, -y+1/2, -z'

loop_
_atom_site_type_symbol
_atom_site_label
_atom_site_fract_x
_atom_site_fract_y
_atom_site_fract_z
_atom_site_U_iso_or_equiv
_atom_site_adp_type
_atom_site_calc_flag
_atom_site_refinement_flags
_atom_site_occupancy
_atom_site_symmetry_multiplicity
_atom_site_disorder_assembly
_atom_site_disorder_group
N N 0.3214(3) 0.4492(3) 0.09265(7) 0.0550(5) Uani d . 1 1 . .
O O 0.3690(3) 0.3988(3) 0.14108(6) 0.0662(5) Uani d . 1 1 . .
C C9 0.5947(4) 0.3630(3) 0.14404(8) 0.0492(6) Uani d . 1 1 . .
C C10 0.6819(4) 0.3105(3) 0.19162(8) 0.0471(5) Uani d . 1 1 . .
C C14 0.6336(4) 0.2897(3) 0.27920(8) 0.0498(5) Uani d . 1 1 . .
C C7 0.5182(4) 0.4406(3) 0.06915(8) 0.0505(5) Uani d . 1 1 . .
C C15 0.5545(4) 0.3395(3) 0.23393(8) 0.0491(5) Uani d . 1 1 . .
H H15 0.4121 0.3941 0.2315 0.059 Uiso calc R 1 1 . .
C C13 0.8460(4) 0.2078(3) 0.28208(9) 0.0553(6) Uani d . 1 1 . .
H H13 0.9016 0.1721 0.3123 0.066 Uiso calc R 1 1 . .
C C8 0.6941(4) 0.3875(3) 0.09969(8) 0.0526(6) Uani d . 1 1 . .
H H8 0.8483 0.3718 0.0916 0.063 Uiso calc R 1 1 . .
C C1 0.7032(5) 0.4368(3) -0.01203(9) 0.0650(7) Uani d . 1 1 . .
H H1 0.8257 0.3757 0.0015 0.078 Uiso calc R 1 1 . .
C C12 0.9760(5) 0.1786(3) 0.24080(10) 0.0603(6) Uani d . 1 1 . .
H H12 1.1181 0.1237 0.2434 0.072 Uiso calc R 1 1 . .
C C11 0.8968(4) 0.2303(3) 0.19575(10) 0.0556(6) Uani d . 1 1 . .
H H11 0.9863 0.2119 0.1681 0.067 Uiso calc R 1 1 . .
C C6 0.5200(4) 0.4874(3) 0.01707(8) 0.0506(5) Uani d . 1 1 . .
C C5 0.3401(5) 0.5778(3) -0.00369(9) 0.0627(7) Uani d . 1 1 . .
H H5 0.2162 0.6123 0.0155 0.075 Uiso calc R 1 1 . .
C C16 0.4918(5) 0.3241(4) 0.32435(9) 0.0708(8) Uani d . 1 1 . .
H H16A 0.4844 0.4469 0.3302 0.106 Uiso calc R 1 1 . .
H H16B 0.5620 0.2679 0.3518 0.106 Uiso calc R 1 1 . .
H H16C 0.3390 0.2795 0.3198 0.106 Uiso calc R 1 1 . .
C C4 0.3426(5) 0.6172(4) -0.05246(10) 0.0718(8) Uani d . 1 1 . .
H H4 0.2208 0.6784 -0.0662 0.086 Uiso calc R 1 1 . .
C C3 0.5239(5) 0.5667(4) -0.08088(10) 0.0739(8) Uani d . 1 1 . .
H H3 0.5248 0.5934 -0.1139 0.089 Uiso calc R 1 1 . .
C C2 0.7041(6) 0.4771(4) -0.06096(10) 0.0728(8) Uani d . 1 1 . .
H H2 0.8272 0.4432 -0.0804 0.087 Uiso calc R 1 1 . .

loop_
_atom_site_aniso_label
_atom_site_aniso_U_11
_atom_site_aniso_U_22
_atom_site_aniso_U_33
_atom_site_aniso_U_12
_atom_site_aniso_U_13
_atom_site_aniso_U_23
N 0.0399(10) 0.0734(13) 0.0517(11) 0.0032(11) 0.0004(9) 0.0030(10)
O 0.0460(9) 0.0866(13) 0.0659(11) 0.0012(10) 0.0061(9) 0.0003(10)
C9 0.0397(11) 0.0458(12) 0.0622(14) -0.0024(10) 0.0069(10) -0.0042(11)
C10 0.0386(10) 0.0410(10) 0.0618(13) -0.0057(10) 0.0035(11) -0.0007(10)
C14 0.0464(12) 0.0423(11) 0.0607(13) -0.0042(10) 0.0005(11) 0.0011(10)
C7 0.0461(12) 0.0453(11) 0.0599(13) -0.0042(11) 0.0024(11) -0.0036(10)
C15 0.0414(12) 0.0426(11) 0.0634(14) 0.0008(10) 0.0032(10) 0.0021(10)
C13 0.0481(12) 0.0482(12) 0.0696(15) -0.0022(12) -0.0060(12) 0.0048(11)
C8 0.0405(11) 0.0570(14) 0.0604(14) 0.0020(11) 0.0069(11) 0.0016(11)
C1 0.0630(16) 0.0617(15) 0.0702(17) 0.0093(14) 0.0084(14) 0.0007(13)
C12 0.0431(12) 0.0516(13) 0.0862(18) 0.0046(11) -0.0021(13) 0.0033(13)
C11 0.0423(11) 0.0507(13) 0.0739(16) -0.0010(11) 0.0092(11) -0.0019(12)
C6 0.0500(13) 0.0459(11) 0.0558(13) -0.0033(11) 0.0016(11) -0.0053(10)
C5 0.0538(14) 0.0686(16) 0.0658(16) 0.0088(14) -0.0002(13) -0.0047(12)
C16 0.0697(17) 0.0822(19) 0.0605(14) 0.0098(17) -0.0012(14) -0.0001(14)
C4 0.0721(18) 0.0784(18) 0.0648(16) 0.0102(17) -0.0104(15) -0.0002(14)
C3 0.095(2) 0.0701(17) 0.0569(15) 0.0028(18) -0.0021(16) -0.0022(13)
C2 0.0784(19) 0.0758(18) 0.0644(16) 0.0096(17) 0.0163(15) -0.0032(14)

loop_
_atom_type_symbol
_atom_type_description
_atom_type_scat_dispersion_real
_atom_type_scat_dispersion_imag
_atom_type_scat_source
C C 0.0033 0.0016 'International Tables Vol C Tables 4.2.6.8 and 6.1.1.4'
H H 0.0000 0.0000 'International Tables Vol C Tables 4.2.6.8 and 6.1.1.4'
N N 0.0061 0.0033 'International Tables Vol C Tables 4.2.6.8 and 6.1.1.4'
O O 0.0106 0.0060 'International Tables Vol C Tables 4.2.6.8 and 6.1.1.4'

loop_
_geom_angle_atom_site_label_1
_geom_angle_atom_site_label_2
_geom_angle_atom_site_label_3
_geom_angle_site_symmetry_1
_geom_angle_site_symmetry_3
_geom_angle
_geom_angle_publ_flag
C7 N O . . 106.11(18) ?
C9 O N . . 107.76(18) ?
O C9 C8 . . 109.4(2) ?
O C9 C10 . . 116.8(2) ?
C8 C9 C10 . . 133.8(2) ?
C15 C10 C11 . . 118.5(2) ?
C15 C10 C9 . . 121.2(2) ?
C11 C10 C9 . . 120.4(2) ?
C15 C14 C13 . . 118.3(2) ?
C15 C14 C16 . . 120.6(2) ?
C13 C14 C16 . . 121.2(2) ?
N C7 C8 . . 111.1(2) ?
N C7 C6 . . 118.0(2) ?
C8 C7 C6 . . 130.9(2) ?
C14 C15 C10 . . 121.9(2) ?
C14 C15 H15 . . 119.0 ?
C10 C15 H15 . . 119.0 ?
C12 C13 C14 . . 120.9(2) ?
C12 C13 H13 . . 119.5 ?
C14 C13 H13 . . 119.5 ?
C9 C8 C7 . . 105.7(2) ?
C9 C8 H8 . . 127.2 ?
C7 C8 H8 . . 127.2 ?
C2 C1 C6 . . 120.1(3) ?
C2 C1 H1 . . 120.0 ?
C6 C1 H1 . . 120.0 ?
C11 C12 C13 . . 120.5(2) ?
C11 C12 H12 . . 119.8 ?
C13 C12 H12 . . 119.8 ?
C12 C11 C10 . . 119.9(2) ?
C12 C11 H11 . . 120.0 ?
C10 C11 H11 . . 120.0 ?
C5 C6 C1 . . 119.0(2) ?
C5 C6 C7 . . 121.3(2) ?
C1 C6 C7 . . 119.7(2) ?
C4 C5 C6 . . 120.4(2) ?
C4 C5 H5 . . 119.8 ?
C6 C5 H5 . . 119.8 ?
C14 C16 H16A . . 109.5 ?
C14 C16 H16B . . 109.5 ?
H16A C16 H16B . . 109.5 ?
C14 C16 H16C . . 109.5 ?
H16A C16 H16C . . 109.5 ?
H16B C16 H16C . . 109.5 ?
C3 C4 C5 . . 120.1(3) ?
C3 C4 H4 . . 119.9 ?
C5 C4 H4 . . 119.9 ?
C4 C3 C2 . . 120.3(3) ?
C4 C3 H3 . . 119.8 ?
C2 C3 H3 . . 119.8 ?
C3 C2 C1 . . 120.0(3) ?
C3 C2 H2 . . 120.0 ?
C1 C2 H2 . . 120.0 ?

loop_
_geom_bond_atom_site_label_1
_geom_bond_atom_site_label_2
_geom_bond_site_symmetry_2
_geom_bond_distance
_geom_bond_publ_flag
N C7 . 1.314(3) ?
N O . 1.412(2) ?
O C9 . 1.341(3) ?
C9 C8 . 1.360(3) ?
C9 C10 . 1.457(3) ?
C10 C15 . 1.394(3) ?
C10 C11 . 1.397(3) ?
C14 C15 . 1.379(3) ?
C14 C13 . 1.387(3) ?
C14 C16 . 1.511(3) ?
C7 C8 . 1.383(3) ?
C7 C6 . 1.474(3) ?
C15 H15 . 0.9300 ?
C13 C12 . 1.379(4) ?
C13 H13 . 0.9300 ?
C8 H8 . 0.9300 ?
C1 C2 . 1.378(4) ?
C1 C6 . 1.386(3) ?
C1 H1 . 0.9300 ?
C12 C11 . 1.378(3) ?
C12 H12 . 0.9300 ?
C11 H11 . 0.9300 ?
C6 C5 . 1.378(3) ?
C5 C4 . 1.372(4) ?
C5 H5 . 0.9300 ?
C16 H16A . 0.9600 ?
C16 H16B . 0.9600 ?
C16 H16C . 0.9600 ?
C4 C3 . 1.366(4) ?
C4 H4 . 0.9300 ?
C3 C2 . 1.367(4) ?
C3 H3 . 0.9300 ?
C2 H2 . 0.9300 ?

loop_
_geom_hbond_atom_site_label_D
_geom_hbond_atom_site_label_H
_geom_hbond_atom_site_label_A
_geom_hbond_site_symmetry_A
_geom_hbond_distance_DH
_geom_hbond_distance_HA
_geom_hbond_distance_DA
_geom_hbond_angle_DHA
_geom_hbond_publ_flag
C15 H15 O . 0.9300 2.4900 2.803(3) 100.00 ?

loop_
_geom_torsion_atom_site_label_1
_geom_torsion_atom_site_label_2
_geom_torsion_atom_site_label_3
_geom_torsion_atom_site_label_4
_geom_torsion_site_symmetry_1
_geom_torsion_site_symmetry_2
_geom_torsion_site_symmetry_3
_geom_torsion_site_symmetry_4
_geom_torsion
_geom_torsion_publ_flag
C7 N O C9 . . . . 0.3(3) ?
N O C9 C8 . . . . -0.2(3) ?
N O C9 C10 . . . . 179.04(18) ?
O C9 C10 C15 . . . . -16.3(3) ?
C8 C9 C10 C15 . . . . 162.8(3) ?
O C9 C10 C11 . . . . 164.0(2) ?
C8 C9 C10 C11 . . . . -16.9(4) ?
O N C7 C8 . . . . -0.2(3) ?
O N C7 C6 . . . . -179.81(18) ?
C13 C14 C15 C10 . . . . -0.3(3) ?
C16 C14 C15 C10 . . . . 179.6(2) ?
C11 C10 C15 C14 . . . . -0.8(3) ?
C9 C10 C15 C14 . . . . 179.6(2) ?
C15 C14 C13 C12 . . . . 0.7(3) ?
C16 C14 C13 C12 . . . . -179.2(2) ?
O C9 C8 C7 . . . . 0.1(3) ?
C10 C9 C8 C7 . . . . -179.0(2) ?
N C7 C8 C9 . . . . 0.1(3) ?
C6 C7 C8 C9 . . . . 179.6(2) ?
C14 C13 C12 C11 . . . . -0.1(4) ?
C13 C12 C11 C10 . . . . -1.0(4) ?
C15 C10 C11 C12 . . . . 1.4(3) ?
C9 C10 C11 C12 . . . . -178.9(2) ?
C2 C1 C6 C5 . . . . 0.1(4) ?
C2 C1 C6 C7 . . . . 178.7(3) ?
N C7 C6 C5 . . . . 16.0(3) ?
C8 C7 C6 C5 . . . . -163.5(3) ?
N C7 C6 C1 . . . . -162.6(2) ?
C8 C7 C6 C1 . . . . 17.9(4) ?
C1 C6 C5 C4 . . . . -0.1(4) ?
C7 C6 C5 C4 . . . . -178.7(2) ?
C6 C5 C4 C3 . . . . 0.1(4) ?
C5 C4 C3 C2 . . . . -0.2(4) ?
C4 C3 C2 C1 . . . . 0.2(4) ?
C6 C1 C2 C3 . . . . -0.1(4) ?

loop_
_cod_related_entry_id
_cod_related_entry_database
_cod_related_entry_code
1 ChemSpider 30656750
